data_7119904
loop_
_publ_author_name
'Zhu, Guodong'
'Wu, Shiqi'
'Bao, Xiaoze'
'Cui, Longchen'
'Zhang, Yanpeng'
'Qu, Jingping'
'Chen, Hongbo'
'Wang, Baomin'

_publ_section_title
;
 Asymmetric [3+2] cycloaddition of 3-amino oxindole-based azomethine
 ylides with \a,\b-ynones: a straightforward approach to spirooxindoles
 incorporating 2,5-dihydropyrroles and pyrroles.
;
_journal_issue 34
_journal_name_full 'Chemical communications (Cambridge, England)'
_journal_page_first 4714
_journal_page_last 4717
_journal_paper_doi 10.1039/c7cc01653k
_journal_volume 53
_journal_year 2017
_chemical_absolute_configuration ad
_chemical_formula_sum 'C37 H27 Br N2 O2'
_chemical_formula_weight 611.52
_chemical_name_systematic 1
_space_group_IT_number 4
_symmetry_cell_setting Monoclinic'
_symmetry_space_group_name_Hall 'P 2yb'
_symmetry_space_group_name_H-M 'P 1 21 1'
_atom_sites_solution_hydrogens geom
_atom_sites_solution_primary direct
_atom_sites_solution_secondary difmap
_audit_creation_method SHELXL-97
_audit_update_record
;
2016-10-28 deposited with the CCDC.
2017-03-31 downloaded from the CCDC.
;
_cell_angle_alpha 90.00
_cell_angle_beta 98.1603(16)
_cell_angle_gamma 90.00
_cell_formula_units_Z 6
_cell_length_a 17.9007(6)
_cell_length_b 13.4705(4)
_cell_length_c 18.9244(7)
_cell_measurement_temperature 297(2)
_cell_volume 4517.1(3)
_computing_structure_refinement 'SHELXL-97 (Sheldrick, 1997)'
_computing_structure_solution 'SHELXS-97 (Sheldrick, 1990)'
_diffrn_ambient_temperature 297(2)
_diffrn_measured_fraction_theta_full 0.999
_diffrn_measured_fraction_theta_max 0.999
_diffrn_measurement_device_type 'Bruker APEX-II CCD'
_diffrn_radiation_monochromator graphite
_diffrn_radiation_source 'fine-focus sealed tube'
_diffrn_radiation_type MoK\a
_diffrn_radiation_wavelength 0.71073
_diffrn_reflns_av_R_equivalents 0.0434
_diffrn_reflns_av_sigmaI/netI 0.0493
_diffrn_reflns_limit_h_max 21
_diffrn_reflns_limit_h_min -21
_diffrn_reflns_limit_k_max 16
_diffrn_reflns_limit_k_min -16
_diffrn_reflns_limit_l_max 22
_diffrn_reflns_limit_l_min -20
_diffrn_reflns_number 101610
_diffrn_reflns_theta_full 25.00
_diffrn_reflns_theta_max 25.00
_diffrn_reflns_theta_min 2.11
_exptl_absorpt_coefficient_mu 1.401
_exptl_crystal_colour white
_exptl_crystal_density_diffrn 1.349
_exptl_crystal_density_method 'not measured'
_exptl_crystal_description BLOCK
_exptl_crystal_F_000 1884
_exptl_crystal_recrystallization_method 'Re-crystallisation from solvent: diethyl ether and n-hexane'
_refine_diff_density_max 0.273
_refine_diff_density_min -0.391
_refine_diff_density_rms 0.035
_refine_ls_abs_structure_details 'Flack H D (1983), Acta Cryst. A39, 876-881'
_refine_ls_abs_structure_Flack 0.009(4)
_refine_ls_extinction_method none
_refine_ls_goodness_of_fit_ref 0.988
_refine_ls_hydrogen_treatment mixed
_refine_ls_matrix_type full
_refine_ls_number_parameters 1135
_refine_ls_number_reflns 15834
_refine_ls_number_restraints 1
_refine_ls_restrained_S_all 0.988
_refine_ls_R_factor_all 0.0736
_refine_ls_R_factor_gt 0.0391
_refine_ls_shift/su_max 0.002
_refine_ls_shift/su_mean 0.000
_refine_ls_structure_factor_coef Fsqd
_refine_ls_weighting_details 'calc w=1/[\s^2^(Fo^2^)+(0.0506P)^2^+0.0755P] where P=(Fo^2^+2Fc^2^)/3'
_refine_ls_weighting_scheme calc
_refine_ls_wR_factor_gt 0.0839
_refine_ls_wR_factor_ref 0.0923
_reflns_number_gt 11211
_reflns_number_total 15834
_reflns_threshold_expression >2sigma(I)
_cod_data_source_file c7cc01653k2.cif
_cod_data_source_block 1
_cod_depositor_comments 'Adding full bibliography for 7119904.cif.'
_cod_original_sg_symbol_H-M P2(1)
_cod_database_code 7119904

loop_
_symmetry_equiv_pos_as_xyz
'x, y, z'
'-x, y+1/2, -z'

loop_
_atom_site_label
_atom_site_type_symbol
_atom_site_fract_x
_atom_site_fract_y
_atom_site_fract_z
_atom_site_U_iso_or_equiv
_atom_site_adp_type
_atom_site_occupancy
_atom_site_symmetry_multiplicity
_atom_site_calc_flag
_atom_site_refinement_flags
C104 C 0.82696(17) -1.9842(3) 0.3861(2) 0.0544(8) Uani 1 1 d .
O6 O 0.85391(14) -1.97494(19) 0.44807(14) 0.0724(6) Uani 1 1 d .
N6 N 0.80944(14) -2.07178(19) 0.35153(15) 0.0559(7) Uani 1 1 d .
C80 C 0.5900(2) -1.6229(3) 0.4317(2) 0.0838(11) Uani 1 1 d .
H80A H 0.6081 -1.6119 0.4796 0.101 Uiso 1 1 calc R
C83 C 0.84231(16) -1.7352(2) 0.37153(17) 0.0543(8) Uani 1 1 d .
H83A H 0.8742 -1.7353 0.4181 0.065 Uiso 1 1 calc R
C76 C 0.60937(19) -1.6719(3) 0.3154(2) 0.0685(9) Uani 1 1 d .
H76A H 0.6408 -1.6963 0.2843 0.082 Uiso 1 1 calc R
C91 C 0.78281(17) -1.9554(2) 0.26388(16) 0.0528(8) Uani 1 1 d .
C106 C 0.66697(15) -1.8933(2) 0.36960(16) 0.0440(7) Uani 1 1 d .
C99 C 0.69685(19) -2.1773(3) 0.42239(18) 0.0638(9) Uani 1 1 d .
H99A H 0.6976 -2.1087 0.4277 0.077 Uiso 1 1 calc R
C111 C 0.64504(18) -1.8915(2) 0.43676(18) 0.0577(8) Uani 1 1 d .
H11A H 0.6767 -1.8627 0.4744 0.069 Uiso 1 1 calc R
C81 C 0.71746(17) -1.6780(2) 0.41481(16) 0.0498(7) Uani 1 1 d .
C82 C 0.76025(15) -1.7531(2) 0.38048(15) 0.0458(7) Uani 1 1 d .
C75 C 0.63747(18) -1.6583(2) 0.38667(18) 0.0541(8) Uani 1 1 d .
N5 N 0.85837(15) -1.8221(2) 0.33021(15) 0.0641(7) Uani 1 1 d .
H5A H 0.8965 -1.8267 0.3074 0.077 Uiso 1 1 calc R
C105 C 0.73819(15) -1.8441(2) 0.35922(14) 0.0458(7) Uani 1 1 d .
C110 C 0.5772(2) -1.9317(3) 0.4491(2) 0.0771(11) Uani 1 1 d .
H11B H 0.5634 -1.9292 0.4946 0.092 Uiso 1 1 calc R
C92 C 0.7645(2) -1.9227(3) 0.19499(18) 0.0695(10) Uani 1 1 d .
H92A H 0.7657 -1.8554 0.1843 0.083 Uiso 1 1 calc R
O5 O 0.74960(14) -1.63037(17) 0.46486(13) 0.0718(6) Uani 1 1 d .
C103 C 0.7536(3) -2.3269(3) 0.3916(2) 0.0860(12) Uani 1 1 d .
H10A H 0.7932 -2.3607 0.3754 0.103 Uiso 1 1 calc R
C107 C 0.61995(18) -1.9385(2) 0.31483(19) 0.0617(9) Uani 1 1 d .
H10B H 0.6336 -1.9419 0.2693 0.074 Uiso 1 1 calc R
C77 C 0.5351(2) -1.6496(3) 0.2899(3) 0.0912(13) Uani 1 1 d .
H77A H 0.5172 -1.6574 0.2416 0.109 Uiso 1 1 calc R
C79 C 0.5152(3) -1.6033(4) 0.4060(4) 0.1084(16) Uani 1 1 d .
H79A H 0.4831 -1.5810 0.4372 0.130 Uiso 1 1 calc R
C97 C 0.82513(19) -2.1694(2) 0.38344(19) 0.0657(9) Uani 1 1 d .
H97A H 0.8593 -2.1615 0.4277 0.079 Uiso 1 1 calc R
H97B H 0.8507 -2.2091 0.3515 0.079 Uiso 1 1 calc R
C94 C 0.7425(3) -2.0913(3) 0.1581(2) 0.0929(13) Uani 1 1 d .
H94A H 0.7274 -2.1368 0.1219 0.111 Uiso 1 1 calc R
C96 C 0.78325(18) -2.0562(2) 0.27816(17) 0.0552(8) Uani 1 1 d .
C95 C 0.7623(2) -2.1249(3) 0.2257(2) 0.0752(10) Uani 1 1 d .
H95A H 0.7617 -2.1923 0.2361 0.090 Uiso 1 1 calc R
C100 C 0.6358(2) -2.2304(3) 0.4382(2) 0.0819(11) Uani 1 1 d .
H10C H 0.5951 -2.1973 0.4530 0.098 Uiso 1 1 calc R
C98 C 0.75671(19) -2.2246(2) 0.39886(16) 0.0556(8) Uani 1 1 d .
C101 C 0.6344(3) -2.3308(4) 0.4326(2) 0.0941(13) Uani 1 1 d .
H10D H 0.5938 -2.3664 0.4453 0.113 Uiso 1 1 calc R
C90 C 0.80309(16) -1.8990(2) 0.33207(16) 0.0504(7) Uani 1 1 d .
C108 C 0.5517(2) -1.9791(3) 0.3285(3) 0.0798(11) Uani 1 1 d .
H10E H 0.5200 -2.0097 0.2917 0.096 Uiso 1 1 calc R
C109 C 0.5306(2) -1.9747(3) 0.3950(3) 0.0797(11) Uani 1 1 d .
H10F H 0.4845 -2.0010 0.4031 0.096 Uiso 1 1 calc R
Br1 Br 0.57704(2) -0.70099(3) 0.64120(3) 0.10197(17) Uani 1 1 d .
C1 C 0.88146(17) -0.9694(2) 0.81705(16) 0.0506(8) Uani 1 1 d .
N1 N 0.86840(15) -1.3351(2) 0.57253(13) 0.0588(7) Uani 1 1 d .
N4 N 0.82675(14) -0.5762(2) 1.04629(14) 0.0604(7) Uani 1 1 d .
C25 C 0.97367(18) -1.4677(3) 0.65921(19) 0.0638(9) Uani 1 1 d .
H25A H 0.9764 -1.4016 0.6735 0.077 Uiso 1 1 calc R
O2 O 0.94607(15) -1.20238(19) 0.56280(13) 0.0757(7) Uani 1 1 d .
C40 C 0.4457(2) -0.6974(4) 0.8124(2) 0.0925(13) Uani 1 1 d .
H40A H 0.4257 -0.6338 0.8052 0.111 Uiso 1 1 calc R
C32 C 0.90481(15) -1.2121(2) 0.74433(14) 0.0416(6) Uani 1 1 d .
O1 O 0.93583(13) -0.90348(18) 0.72145(13) 0.0705(6) Uani 1 1 d .
O4 O 0.81405(12) -0.7426(2) 1.06880(13) 0.0754(7) Uani 1 1 d .
N3 N 0.66331(14) -0.6764(2) 1.09905(13) 0.0668(8) Uani 1 1 d .
H3A H 0.6658 -0.6532 1.1416 0.080 Uiso 1 1 calc R
C45 C 0.62081(16) -0.7582(2) 0.99198(16) 0.0536(8) Uani 1 1 d .
C21 C 0.7571(2) -1.4384(3) 0.5939(2) 0.0753(10) Uani 1 1 d .
H21A H 0.7760 -1.4973 0.5780 0.090 Uiso 1 1 calc R
O3 O 0.59088(19) -0.9223(2) 0.96410(16) 0.1058(10) Uani 1 1 d .
C70 C 0.6884(2) -0.5719(3) 0.87590(18) 0.0673(9) Uani 1 1 d .
H70A H 0.6674 -0.5202 0.8990 0.081 Uiso 1 1 calc R
C68 C 0.66592(16) -0.6871(2) 0.97458(16) 0.0519(8) Uani 1 1 d .
C8 C 0.86544(15) -1.0448(2) 0.68853(16) 0.0454(7) Uani 1 1 d .
C31 C 0.86611(15) -1.1441(2) 0.68970(15) 0.0428(7) Uani 1 1 d .
C54 C 0.78726(18) -0.6609(3) 1.05480(17) 0.0579(8) Uani 1 1 d .
C24 C 0.94001(18) -1.4918(2) 0.59152(17) 0.0568(8) Uani 1 1 d .
C6 C 0.82343(19) -1.0221(3) 0.83829(19) 0.0634(9) Uani 1 1 d .
H6A H 0.7967 -1.0669 0.8070 0.076 Uiso 1 1 calc R
C17 C 0.77142(18) -1.2644(2) 0.62012(16) 0.0540(8) Uani 1 1 d .
C30 C 0.88970(19) -1.2384(2) 0.58053(16) 0.0534(8) Uani 1 1 d .
C60 C 0.70464(18) -0.5231(3) 1.04048(16) 0.0600(9) Uani 1 1 d .
C59 C 0.6488(2) -0.4539(3) 1.03811(19) 0.0724(10) Uani 1 1 d .
H59A H 0.5994 -0.4733 1.0406 0.087 Uiso 1 1 calc R
C16 C 0.82903(16) -1.1832(2) 0.61704(15) 0.0485(7) Uani 1 1 d .
C69 C 0.69194(16) -0.6661(2) 0.90501(16) 0.0514(8) Uani 1 1 d .
C51 C 0.4432(2) -0.8336(3) 1.15040(19) 0.0750(10) Uani 1 1 d .
H51A H 0.4258 -0.8860 1.1756 0.090 Uiso 1 1 calc R
C13 C 0.65640(18) -0.7928(2) 0.63512(19) 0.0630(9) Uani 1 1 d .
C52 C 0.51383(19) -0.8372(3) 1.13011(18) 0.0664(9) Uani 1 1 d .
H52A H 0.5441 -0.8924 1.1421 0.080 Uiso 1 1 calc R
C12 C 0.72016(19) -0.7620(2) 0.60937(17) 0.0583(8) Uani 1 1 d .
H12A H 0.7257 -0.6963 0.5960 0.070 Uiso 1 1 calc R
C55 C 0.77847(19) -0.4933(3) 1.03746(17) 0.0601(8) Uani 1 1 d .
C4 C 0.8440(3) -0.9437(4) 0.9524(2) 0.0931(13) Uani 1 1 d .
H4A H 0.8312 -0.9356 0.9980 0.112 Uiso 1 1 calc R
C37 C 0.98201(16) -1.2047(2) 0.76425(17) 0.0565(8) Uani 1 1 d .
H37A H 1.0087 -1.1546 0.7450 0.068 Uiso 1 1 calc R
C7 C 0.89866(16) -0.9701(2) 0.74245(16) 0.0488(7) Uani 1 1 d .
C9 C 0.82984(17) -1.0048(2) 0.61787(16) 0.0525(8) Uani 1 1 d .
H9A H 0.8689 -0.9753 0.5930 0.063 Uiso 1 1 calc R
C18 C 0.70102(18) -1.2613(3) 0.64184(18) 0.0663(9) Uani 1 1 d .
H18A H 0.6819 -1.2022 0.6572 0.080 Uiso 1 1 calc R
C74 C 0.7228(2) -0.7414(3) 0.86984(18) 0.0710(9) Uani 1 1 d .
H74A H 0.7249 -0.8053 0.8886 0.085 Uiso 1 1 calc R
C5 C 0.8040(2) -1.0096(3) 0.9056(2) 0.0863(12) Uani 1 1 d .
H5B H 0.7640 -1.0454 0.9194 0.104 Uiso 1 1 calc R
C48 C 0.49367(18) -0.6790(3) 1.07572(18) 0.0628(9) Uani 1 1 d .
H48A H 0.5106 -0.6262 1.0506 0.075 Uiso 1 1 calc R
C34 C 0.9052(2) -1.3525(3) 0.82299(19) 0.0714(10) Uani 1 1 d .
H34A H 0.8787 -1.4019 0.8432 0.086 Uiso 1 1 calc R
C56 C 0.7962(3) -0.3948(3) 1.0290(2) 0.0844(12) Uani 1 1 d .
H56A H 0.8451 -0.3746 1.0250 0.101 Uiso 1 1 calc R
C46 C 0.61894(16) -0.7630(3) 1.07190(16) 0.0585(8) Uani 1 1 d .
H46A H 0.6449 -0.8233 1.0910 0.070 Uiso 1 1 calc R
C33 C 0.86733(18) -1.2879(2) 0.77395(17) 0.0573(8) Uani 1 1 d .
H33A H 0.8156 -1.2954 0.7605 0.069 Uiso 1 1 calc R
C38 C 0.52786(18) -0.8110(2) 0.88149(18) 0.0598(9) Uani 1 1 d .
C3 C 0.9021(3) -0.8905(3) 0.9323(2) 0.0866(12) Uani 1 1 d .
H3B H 0.9289 -0.8461 0.9639 0.104 Uiso 1 1 calc R
C49 C 0.42280(19) -0.6753(3) 1.09575(19) 0.0674(9) Uani 1 1 d .
H49A H 0.3917 -0.6208 1.0839 0.081 Uiso 1 1 calc R
C35 C 0.9813(2) -1.3445(3) 0.84208(18) 0.0728(10) Uani 1 1 d .
H35A H 1.0069 -1.3886 0.8748 0.087 Uiso 1 1 calc R
C15 C 0.7043(2) -0.9554(2) 0.6503(2) 0.0754(11) Uani 1 1 d .
H15A H 0.6984 -1.0208 0.6644 0.090 Uiso 1 1 calc R
C72 C 0.7477(3) -0.6301(4) 0.7785(2) 0.0875(12) Uani 1 1 d .
H72A H 0.7670 -0.6178 0.7362 0.105 Uiso 1 1 calc R
C36 C 1.02000(19) -1.2709(3) 0.8125(2) 0.0702(10) Uani 1 1 d .
H36A H 1.0720 -1.2655 0.8250 0.084 Uiso 1 1 calc R
C58 C 0.6663(3) -0.3547(4) 1.0320(2) 0.0955(13) Uani 1 1 d .
H58A H 0.6288 -0.3067 1.0312 0.115 Uiso 1 1 calc R
C26 C 1.0033(2) -1.5405(3) 0.7059(2) 0.0829(11) Uani 1 1 d .
H26A H 1.0272 -1.5235 0.7511 0.099 Uiso 1 1 calc R
C41 C 0.4218(3) -0.7716(5) 0.7655(3) 0.1129(17) Uani 1 1 d .
H41A H 0.3855 -0.7581 0.7265 0.135 Uiso 1 1 calc R
C19 C 0.6598(2) -1.3479(4) 0.6402(2) 0.0848(11) Uani 1 1 d .
H19A H 0.6125 -1.3471 0.6551 0.102 Uiso 1 1 calc R
N2 N 0.80008(15) -1.09363(19) 0.58004(14) 0.0613(7) Uani 1 1 d .
H2A H 0.7693 -1.0932 0.5408 0.074 Uiso 1 1 calc R
C22 C 0.79742(18) -1.3522(3) 0.59538(16) 0.0559(8) Uani 1 1 d .
C14 C 0.64789(19) -0.8879(3) 0.6563(2) 0.0790(11) Uani 1 1 d .
H14A H 0.6046 -0.9072 0.6746 0.095 Uiso 1 1 calc R
C47 C 0.54073(17) -0.7611(3) 1.09262(16) 0.0573(8) Uani 1 1 d .
C71 C 0.7162(2) -0.5542(3) 0.8121(2) 0.0814(11) Uani 1 1 d .
H71A H 0.7135 -0.4909 0.7923 0.098 Uiso 1 1 calc R
C23 C 0.9103(2) -1.4115(3) 0.54027(19) 0.0766(11) Uani 1 1 d .
H23A H 0.9522 -1.3808 0.5214 0.092 Uiso 1 1 calc R
H23B H 0.8775 -1.4411 0.5006 0.092 Uiso 1 1 calc R
C2 C 0.9208(2) -0.9032(3) 0.8647(2) 0.0693(9) Uani 1 1 d .
H2B H 0.9604 -0.8668 0.8508 0.083 Uiso 1 1 calc R
C44 C 0.58090(19) -0.8370(3) 0.94590(18) 0.0645(9) Uani 1 1 d .
C73 C 0.7512(2) -0.7229(4) 0.8061(2) 0.0869(12) Uani 1 1 d .
H73A H 0.7723 -0.7742 0.7827 0.104 Uiso 1 1 calc R
C10 C 0.76906(16) -0.9288(2) 0.62392(17) 0.0496(7) Uani 1 1 d .
C39 C 0.49931(18) -0.7168(3) 0.87031(19) 0.0715(10) Uani 1 1 d .
H39A H 0.5162 -0.6661 0.9019 0.086 Uiso 1 1 calc R
C53 C 0.70268(16) -0.6352(3) 1.04330(16) 0.0544(8) Uani 1 1 d .
C50 C 0.39894(19) -0.7524(3) 1.13315(19) 0.0694(9) Uani 1 1 d .
C20 C 0.6875(3) -1.4354(3) 0.6168(2) 0.0898(12) Uani 1 1 d .
H20A H 0.6590 -1.4931 0.6164 0.108 Uiso 1 1 calc R
Br3 Br 0.87712(2) -1.34498(2) 0.20961(2) 0.07988(13) Uani 1 1 d .
C89 C 0.90489(16) -1.5693(2) 0.35931(17) 0.0535(8) Uani 1 1 d .
H89A H 0.9356 -1.5815 0.4024 0.064 Uiso 1 1 calc R
C84 C 0.85211(16) -1.6387(2) 0.33254(16) 0.0493(7) Uani 1 1 d .
C87 C 0.86702(18) -1.4647(2) 0.25971(17) 0.0520(8) Uani 1 1 d .
C85 C 0.80846(19) -1.6206(3) 0.26831(18) 0.0612(9) Uani 1 1 d .
H85A H 0.7740 -1.6683 0.2488 0.073 Uiso 1 1 calc R
C88 C 0.91305(18) -1.4817(2) 0.32321(18) 0.0578(8) Uani 1 1 d .
H88A H 0.9490 -1.4351 0.3415 0.069 Uiso 1 1 calc R
C86 C 0.81475(18) -1.5323(3) 0.23187(18) 0.0594(8) Uani 1 1 d .
H86A H 0.7837 -1.5196 0.1891 0.071 Uiso 1 1 calc R
C11 C 0.77611(18) -0.8309(2) 0.60365(16) 0.0554(8) Uani 1 1 d .
H11C H 0.8195 -0.8110 0.5858 0.066 Uiso 1 1 calc R
Br2 Br 0.30148(3) -0.74877(4) 1.16085(3) 0.11293(19) Uani 1 1 d .
C62 C 0.94874(17) -0.6034(2) 1.0004(2) 0.0588(8) Uani 1 1 d .
C28 C 0.9635(2) -1.6638(3) 0.6196(3) 0.0889(12) Uani 1 1 d .
H28A H 0.9589 -1.7301 0.6060 0.107 Uiso 1 1 calc R
C65 C 1.0295(3) -0.6520(4) 0.8914(3) 0.1062(15) Uani 1 1 d .
H65A H 1.0572 -0.6657 0.8545 0.127 Uiso 1 1 calc R
C57 C 0.7378(3) -0.3278(3) 1.0270(2) 0.1009(14) Uani 1 1 d .
H57A H 0.7483 -0.2607 1.0220 0.121 Uiso 1 1 calc R
C67 C 1.0233(2) -0.6311(3) 1.0154(3) 0.0848(11) Uani 1 1 d .
H67A H 1.0468 -0.6332 1.0625 0.102 Uiso 1 1 calc R
C29 C 0.9354(2) -1.5897(3) 0.5726(2) 0.0839(12) Uani 1 1 d .
H29A H 0.9127 -1.6069 0.5270 0.101 Uiso 1 1 calc R
C43 C 0.5032(2) -0.8856(3) 0.8324(2) 0.0833(12) Uani 1 1 d .
H43A H 0.5227 -0.9496 0.8387 0.100 Uiso 1 1 calc R
C42 C 0.4500(3) -0.8636(4) 0.7750(2) 0.1107(16) Uani 1 1 d .
H42A H 0.4334 -0.9130 0.7422 0.133 Uiso 1 1 calc R
C66 C 1.0637(3) -0.6558(4) 0.9607(3) 0.1064(15) Uani 1 1 d .
H66A H 1.1140 -0.6750 0.9711 0.128 Uiso 1 1 calc R
C63 C 0.9155(2) -0.6029(3) 0.9310(2) 0.0720(10) Uani 1 1 d .
H63A H 0.8650 -0.5848 0.9206 0.086 Uiso 1 1 calc R
C102 C 0.6917(3) -2.3790(3) 0.4084(3) 0.1046(16) Uani 1 1 d .
H10G H 0.6897 -2.4476 0.4030 0.126 Uiso 1 1 calc R
C93 C 0.7440(2) -1.9923(3) 0.1414(2) 0.0849(12) Uani 1 1 d .
H93A H 0.7313 -1.9717 0.0944 0.102 Uiso 1 1 calc R
C64 C 0.9541(3) -0.6280(3) 0.8761(2) 0.0919(12) Uani 1 1 d .
H64A H 0.9298 -0.6289 0.8292 0.110 Uiso 1 1 calc R
C61 C 0.90867(18) -0.5731(3) 1.06210(19) 0.0720(10) Uani 1 1 d .
H61A H 0.9247 -0.6167 1.1022 0.086 Uiso 1 1 calc R
H61B H 0.9240 -0.5062 1.0765 0.086 Uiso 1 1 calc R
C78 C 0.4877(3) -1.6161(3) 0.3355(4) 0.1081(17) Uani 1 1 d .
H78A H 0.4374 -1.6024 0.3187 0.130 Uiso 1 1 calc R
C27 C 0.9976(2) -1.6385(4) 0.6854(3) 0.0947(13) Uani 1 1 d .
H27A H 1.0175 -1.6877 0.7171 0.114 Uiso 1 1 calc R

loop_
_atom_site_aniso_label
_atom_site_aniso_U_11
_atom_site_aniso_U_22
_atom_site_aniso_U_33
_atom_site_aniso_U_23
_atom_site_aniso_U_13
_atom_site_aniso_U_12
C104 0.0470(17) 0.061(2) 0.057(2) 0.0090(18) 0.0151(17) 0.0075(15)
O6 0.0811(16) 0.0802(16) 0.0530(16) 0.0067(12) -0.0005(13) 0.0059(13)
N6 0.0580(15) 0.0481(16) 0.0627(18) 0.0071(14) 0.0120(13) 0.0112(12)
C80 0.081(3) 0.075(3) 0.101(3) -0.019(2) 0.033(2) 0.003(2)
C83 0.0503(16) 0.060(2) 0.0521(19) 0.0088(16) 0.0073(14) -0.0077(15)
C76 0.065(2) 0.060(2) 0.079(3) -0.0033(19) 0.0058(19) 0.0115(17)
C91 0.0617(19) 0.054(2) 0.045(2) 0.0047(15) 0.0143(15) 0.0175(15)
C106 0.0464(16) 0.0329(14) 0.0522(19) -0.0016(13) 0.0047(15) -0.0016(13)
C99 0.069(2) 0.054(2) 0.067(2) -0.0063(17) 0.0033(18) 0.0003(18)
C111 0.063(2) 0.0500(18) 0.062(2) -0.0063(15) 0.0140(17) -0.0161(16)
C81 0.065(2) 0.0404(17) 0.0444(18) 0.0028(15) 0.0109(16) -0.0133(15)
C82 0.0471(15) 0.0488(18) 0.0423(16) -0.0008(14) 0.0092(13) -0.0052(14)
C75 0.066(2) 0.0336(16) 0.067(2) -0.0077(14) 0.0220(18) -0.0031(14)
N5 0.0615(16) 0.0593(18) 0.0780(19) 0.0045(14) 0.0327(14) -0.0022(13)
C105 0.0516(16) 0.0408(15) 0.0452(16) -0.0003(15) 0.0079(13) 0.0003(14)
C110 0.073(2) 0.070(2) 0.095(3) -0.006(2) 0.035(2) -0.027(2)
C92 0.093(3) 0.066(2) 0.052(2) 0.0100(19) 0.0192(19) 0.028(2)
O5 0.0874(16) 0.0609(14) 0.0654(15) -0.0208(12) 0.0055(13) -0.0140(12)
C103 0.114(3) 0.051(2) 0.094(3) 0.015(2) 0.016(2) 0.022(2)
C107 0.060(2) 0.056(2) 0.067(2) -0.0111(17) 0.0019(18) -0.0031(17)
C77 0.076(3) 0.079(3) 0.112(3) -0.011(2) -0.009(3) 0.014(2)
C79 0.088(3) 0.093(3) 0.154(5) -0.034(3) 0.053(3) 0.007(3)
C97 0.070(2) 0.057(2) 0.071(2) 0.0159(17) 0.0163(18) 0.0241(17)
C94 0.126(4) 0.088(3) 0.063(3) -0.024(2) 0.008(2) 0.031(3)
C96 0.0643(19) 0.055(2) 0.048(2) 0.0055(16) 0.0126(16) 0.0187(16)
C95 0.098(3) 0.058(2) 0.071(3) -0.006(2) 0.014(2) 0.024(2)
C100 0.066(2) 0.095(3) 0.083(3) 0.005(2) 0.0042(19) -0.009(2)
C98 0.072(2) 0.048(2) 0.0441(18) 0.0070(14) -0.0009(15) 0.0089(16)
C101 0.100(3) 0.081(3) 0.096(3) 0.025(3) -0.006(3) -0.020(3)
C90 0.0526(17) 0.0476(17) 0.053(2) 0.0067(15) 0.0146(15) 0.0053(14)
C108 0.063(2) 0.065(2) 0.104(3) -0.012(2) -0.016(2) -0.0135(19)
C109 0.055(2) 0.059(2) 0.128(4) -0.001(2) 0.024(2) -0.0140(18)
Br1 0.0728(2) 0.0716(3) 0.1606(5) 0.0045(3) 0.0136(3) 0.0299(2)
C1 0.0522(18) 0.0423(17) 0.056(2) -0.0087(15) 0.0051(16) 0.0070(14)
N1 0.0763(19) 0.0504(16) 0.0488(15) -0.0113(13) 0.0063(13) 0.0097(14)
N4 0.0474(15) 0.079(2) 0.0536(17) -0.0045(14) 0.0036(12) -0.0095(15)
C25 0.0572(19) 0.064(2) 0.069(2) -0.0109(19) 0.0043(18) 0.0020(17)
O2 0.0821(16) 0.0730(16) 0.0782(17) -0.0007(13) 0.0323(14) 0.0046(14)
C40 0.074(2) 0.112(3) 0.083(3) 0.015(3) -0.016(2) 0.013(3)
C32 0.0454(15) 0.0388(15) 0.0408(16) -0.0049(13) 0.0062(13) 0.0027(13)
O1 0.0721(14) 0.0593(14) 0.0821(17) -0.0016(12) 0.0176(13) -0.0177(13)
O4 0.0603(13) 0.0814(18) 0.0799(17) 0.0117(14) -0.0059(12) 0.0106(13)
N3 0.0599(15) 0.100(2) 0.0389(15) -0.0082(15) 0.0013(13) -0.0223(16)
C45 0.0472(16) 0.0541(19) 0.055(2) 0.0001(16) -0.0073(15) 0.0035(16)
C21 0.082(3) 0.054(2) 0.085(3) -0.0115(19) -0.006(2) -0.003(2)
O3 0.151(3) 0.0600(17) 0.090(2) 0.0056(15) -0.0364(19) -0.0019(17)
C70 0.085(2) 0.064(2) 0.053(2) -0.0033(17) 0.0092(18) 0.0068(19)
C68 0.0460(16) 0.058(2) 0.0487(19) -0.0036(15) -0.0046(14) 0.0084(15)
C8 0.0381(15) 0.0439(18) 0.0555(19) -0.0026(14) 0.0112(14) 0.0019(13)
C31 0.0407(15) 0.0439(18) 0.0445(18) -0.0029(13) 0.0082(13) 0.0035(13)
C54 0.0493(18) 0.077(3) 0.0446(19) -0.0006(17) -0.0036(14) -0.0005(19)
C24 0.0614(19) 0.054(2) 0.055(2) -0.0086(16) 0.0072(17) 0.0114(16)
C6 0.061(2) 0.067(2) 0.063(2) -0.0095(17) 0.0128(18) -0.0071(17)
C17 0.064(2) 0.052(2) 0.0430(17) -0.0027(15) -0.0028(15) 0.0019(16)
C30 0.067(2) 0.049(2) 0.0419(18) 0.0004(14) 0.0009(16) 0.0076(17)
C60 0.060(2) 0.075(2) 0.0426(19) -0.0088(16) 0.0000(16) -0.0021(18)
C59 0.072(2) 0.075(3) 0.069(2) -0.0176(19) 0.0051(19) 0.014(2)
C16 0.0546(17) 0.0456(17) 0.0448(17) -0.0042(14) 0.0051(14) 0.0080(14)
C69 0.0492(16) 0.059(2) 0.0435(18) -0.0025(15) -0.0025(14) 0.0084(15)
C51 0.071(2) 0.082(3) 0.075(2) 0.019(2) 0.0200(19) -0.014(2)
C13 0.057(2) 0.049(2) 0.080(2) -0.0004(18) 0.0006(18) 0.0125(16)
C52 0.066(2) 0.061(2) 0.070(2) 0.010(2) 0.0033(18) 0.0065(18)
C12 0.074(2) 0.0332(16) 0.065(2) 0.0056(15) 0.0023(17) 0.0054(17)
C55 0.062(2) 0.068(2) 0.048(2) -0.0089(16) 0.0010(16) -0.0049(19)
C4 0.125(4) 0.096(3) 0.061(3) -0.016(2) 0.020(3) 0.021(3)
C37 0.0500(17) 0.0595(19) 0.057(2) -0.0035(16) -0.0011(15) -0.0013(16)
C7 0.0407(16) 0.0439(17) 0.061(2) -0.0007(15) 0.0030(15) 0.0037(14)
C9 0.0579(18) 0.0490(18) 0.0501(19) 0.0061(15) 0.0060(15) 0.0050(15)
C18 0.058(2) 0.070(2) 0.070(2) -0.0121(19) 0.0053(17) -0.0042(19)
C74 0.082(2) 0.069(2) 0.060(2) -0.0009(19) 0.0026(19) 0.0105(19)
C5 0.091(3) 0.095(3) 0.078(3) -0.001(2) 0.028(2) 0.002(2)
C48 0.059(2) 0.059(2) 0.070(2) 0.0144(17) 0.0093(17) -0.0043(17)
C34 0.083(3) 0.064(2) 0.069(2) 0.022(2) 0.017(2) 0.002(2)
C56 0.095(3) 0.087(3) 0.071(3) -0.014(2) 0.009(2) -0.028(3)
C46 0.0497(17) 0.069(2) 0.054(2) 0.0093(17) -0.0033(15) 0.0061(16)
C33 0.0500(17) 0.062(2) 0.061(2) 0.0076(17) 0.0117(16) 0.0027(16)
C38 0.0546(18) 0.066(2) 0.057(2) 0.0055(17) -0.0002(17) -0.0039(16)
C3 0.106(3) 0.071(3) 0.080(3) -0.021(2) 0.004(3) 0.002(2)
C49 0.060(2) 0.069(2) 0.074(2) 0.0020(19) 0.0111(18) 0.0058(17)
C35 0.089(3) 0.068(2) 0.055(2) 0.007(2) -0.0108(19) 0.022(2)
C15 0.069(2) 0.0393(18) 0.121(3) 0.0202(19) 0.024(2) 0.0048(17)
C72 0.112(3) 0.102(3) 0.050(2) 0.001(2) 0.018(2) 0.004(3)
C36 0.0547(19) 0.076(3) 0.075(2) -0.002(2) -0.0105(18) 0.0098(19)
C58 0.110(4) 0.082(3) 0.091(3) -0.023(3) 0.000(3) 0.021(3)
C26 0.080(3) 0.090(3) 0.075(3) -0.006(2) -0.001(2) 0.021(2)
C41 0.097(3) 0.147(5) 0.081(3) 0.004(4) -0.034(3) 0.001(4)
C19 0.066(2) 0.095(3) 0.094(3) -0.008(3) 0.013(2) -0.015(2)
N2 0.0723(17) 0.0520(16) 0.0529(16) -0.0034(13) -0.0144(13) 0.0144(14)
C22 0.065(2) 0.0501(19) 0.0486(18) -0.0043(16) -0.0059(16) 0.0021(17)
C14 0.053(2) 0.054(2) 0.133(4) 0.017(2) 0.024(2) 0.0035(17)
C47 0.0538(18) 0.067(2) 0.0499(19) 0.0087(17) 0.0027(15) -0.0047(17)
C71 0.118(3) 0.071(3) 0.055(2) 0.0054(19) 0.011(2) 0.002(2)
C23 0.106(3) 0.066(2) 0.057(2) -0.0140(18) 0.010(2) 0.020(2)
C2 0.083(2) 0.053(2) 0.070(3) -0.0087(18) 0.008(2) -0.0026(18)
C44 0.073(2) 0.054(2) 0.064(2) 0.0010(19) 0.0005(18) 0.0006(18)
C73 0.106(3) 0.096(3) 0.059(2) -0.012(2) 0.013(2) 0.026(2)
C10 0.0477(17) 0.0446(17) 0.0548(18) 0.0032(14) 0.0017(14) 0.0031(14)
C39 0.061(2) 0.081(3) 0.069(2) 0.005(2) -0.0079(19) 0.0016(19)
C53 0.0438(17) 0.072(2) 0.0459(18) -0.0046(16) 0.0013(14) -0.0041(15)
C50 0.064(2) 0.078(2) 0.068(2) 0.004(2) 0.0152(18) 0.000(2)
C20 0.082(3) 0.082(3) 0.100(3) -0.004(2) -0.007(2) -0.024(2)
Br3 0.0987(3) 0.04906(19) 0.0920(3) 0.0110(2) 0.0140(2) -0.0065(2)
C89 0.0482(17) 0.063(2) 0.0500(18) -0.0037(16) 0.0085(15) -0.0094(15)
C84 0.0461(16) 0.0545(19) 0.0485(19) -0.0032(15) 0.0113(15) -0.0096(14)
C87 0.0563(18) 0.0471(18) 0.055(2) -0.0001(15) 0.0152(16) -0.0011(15)
C85 0.063(2) 0.063(2) 0.055(2) 0.0009(17) -0.0002(17) -0.0241(17)
C88 0.0562(19) 0.0503(19) 0.068(2) -0.0083(17) 0.0119(18) -0.0141(15)
C86 0.0607(19) 0.065(2) 0.050(2) 0.0009(17) -0.0011(16) -0.0138(17)
C11 0.0582(18) 0.050(2) 0.0573(19) 0.0067(15) 0.0067(15) -0.0048(16)
Br2 0.0850(3) 0.1385(4) 0.1265(4) 0.0128(3) 0.0539(3) 0.0065(3)
C62 0.0514(19) 0.0464(18) 0.078(3) 0.0009(17) 0.0079(18) -0.0066(15)
C28 0.103(3) 0.051(2) 0.109(4) -0.002(2) 0.005(3) 0.017(2)
C65 0.111(4) 0.096(3) 0.121(4) -0.036(3) 0.048(3) 0.010(3)
C57 0.131(4) 0.066(3) 0.103(3) -0.016(2) 0.008(3) 0.003(3)
C67 0.068(2) 0.086(3) 0.101(3) -0.011(2) 0.015(2) 0.009(2)
C29 0.098(3) 0.073(3) 0.075(3) -0.023(2) -0.007(2) 0.015(2)
C43 0.092(3) 0.083(3) 0.070(3) -0.013(2) -0.005(2) -0.013(2)
C42 0.128(4) 0.122(5) 0.072(3) -0.023(3) -0.024(3) -0.004(3)
C66 0.080(3) 0.100(3) 0.141(5) -0.028(3) 0.020(3) 0.022(3)
C63 0.068(2) 0.082(3) 0.068(3) 0.003(2) 0.015(2) -0.0002(19)
C102 0.139(4) 0.044(2) 0.126(4) 0.019(2) 0.001(3) -0.007(3)
C93 0.115(3) 0.091(3) 0.049(2) -0.001(2) 0.011(2) 0.037(3)
C64 0.101(3) 0.101(3) 0.077(3) -0.008(2) 0.024(3) -0.004(3)
C61 0.0495(19) 0.105(3) 0.061(2) -0.008(2) 0.0075(17) -0.0146(19)
C78 0.067(3) 0.074(3) 0.183(6) -0.018(3) 0.015(3) 0.008(2)
C27 0.094(3) 0.098(4) 0.089(3) 0.020(3) 0.005(3) 0.042(3)

loop_
_atom_type_symbol
_atom_type_description
_atom_type_scat_dispersion_real
_atom_type_scat_dispersion_imag
_atom_type_scat_source
C C 0.0033 0.0016 'International Tables Vol C Tables 4.2.6.8 and 6.1.1.4'
H H 0.0000 0.0000 'International Tables Vol C Tables 4.2.6.8 and 6.1.1.4'
N N 0.0061 0.0033 'International Tables Vol C Tables 4.2.6.8 and 6.1.1.4'
O O 0.0106 0.0060 'International Tables Vol C Tables 4.2.6.8 and 6.1.1.4'
Br Br -0.2901 2.4595 'International Tables Vol C Tables 4.2.6.8 and 6.1.1.4'

loop_
_geom_angle_atom_site_label_1
_geom_angle_atom_site_label_2
_geom_angle_atom_site_label_3
_geom_angle
O6 C104 N6 126.0(3)
O6 C104 C90 126.5(3)
N6 C104 C90 107.5(3)
C104 N6 C96 111.3(3)
C104 N6 C97 124.3(3)
C96 N6 C97 123.9(3)
C75 C80 C79 120.1(4)
N5 C83 C82 101.5(2)
N5 C83 C84 112.4(2)
C82 C83 C84 111.7(2)
C75 C76 C77 120.7(4)
C92 C91 C96 119.6(3)
C92 C91 C90 130.7(3)
C96 C91 C90 109.6(3)
C111 C106 C107 118.4(3)
C111 C106 C105 118.6(3)
C107 C106 C105 123.0(3)
C98 C99 C100 120.7(3)
C110 C111 C106 121.4(3)
O5 C81 C82 119.1(3)
O5 C81 C75 120.8(3)
C82 C81 C75 120.1(3)
C105 C82 C81 127.9(2)
C105 C82 C83 111.2(3)
C81 C82 C83 120.7(3)
C80 C75 C76 118.7(3)
C80 C75 C81 119.5(3)
C76 C75 C81 121.8(3)
C90 N5 C83 112.1(2)
C82 C105 C106 126.7(3)
C82 C105 C90 109.9(2)
C106 C105 C90 122.8(3)
C109 C110 C111 120.1(4)
C91 C92 C93 118.6(3)
C98 C103 C102 120.2(4)
C108 C107 C106 119.3(3)
C78 C77 C76 120.2(5)
C78 C79 C80 121.1(4)
N6 C97 C98 114.5(3)
C95 C94 C93 122.0(4)
C95 C96 C91 121.8(3)
C95 C96 N6 128.9(3)
C91 C96 N6 109.2(3)
C94 C95 C96 117.8(4)
C101 C100 C99 120.6(4)
C99 C98 C103 118.1(4)
C99 C98 C97 122.1(3)
C103 C98 C97 119.8(3)
C100 C101 C102 120.0(4)
N5 C90 C91 115.4(2)
N5 C90 C105 102.7(2)
C91 C90 C105 115.7(2)
N5 C90 C104 115.0(3)
C91 C90 C104 101.6(2)
C105 C90 C104 106.7(2)
C109 C108 C107 121.2(3)
C110 C109 C108 119.6(3)
C2 C1 C6 118.7(3)
C2 C1 C7 117.8(3)
C6 C1 C7 123.0(3)
C30 N1 C22 111.8(3)
C30 N1 C23 124.8(3)
C22 N1 C23 123.4(3)
C54 N4 C55 111.0(3)
C54 N4 C61 121.6(3)
C55 N4 C61 125.9(3)
C26 C25 C24 120.5(3)
C39 C40 C41 119.8(5)
C33 C32 C37 117.8(3)
C33 C32 C31 122.3(2)
C37 C32 C31 119.7(3)
C46 N3 C53 110.1(2)
C68 C45 C44 128.9(3)
C68 C45 C46 112.2(3)
C44 C45 C46 118.5(3)
C22 C21 C20 117.9(4)
C69 C70 C71 120.1(3)
C45 C68 C69 129.6(3)
C45 C68 C53 108.7(3)
C69 C68 C53 120.8(3)
C31 C8 C7 131.3(3)
C31 C8 C9 112.1(3)
C7 C8 C9 116.4(2)
C8 C31 C32 129.3(3)
C8 C31 C16 109.1(3)
C32 C31 C16 120.9(2)
O4 C54 N4 126.0(3)
O4 C54 C53 125.8(3)
N4 C54 C53 108.2(3)
C29 C24 C25 118.4(3)
C29 C24 C23 121.6(3)
C25 C24 C23 120.0(3)
C1 C6 C5 120.8(3)
C22 C17 C16 110.1(3)
C22 C17 C18 119.6(3)
C16 C17 C18 130.4(3)
O2 C30 N1 125.8(3)
O2 C30 C16 126.4(3)
N1 C30 C16 107.7(3)
C59 C60 C55 119.9(3)
C59 C60 C53 131.6(3)
C55 C60 C53 108.5(3)
C60 C59 C58 119.4(4)
N2 C16 C17 114.9(2)
N2 C16 C31 103.0(2)
C17 C16 C31 115.2(2)
N2 C16 C30 114.0(2)
C17 C16 C30 101.2(2)
C31 C16 C30 108.8(2)
C74 C69 C70 119.0(3)
C74 C69 C68 119.2(3)
C70 C69 C68 121.7(3)
C50 C51 C52 119.2(3)
C14 C13 C12 121.7(3)
C14 C13 Br1 118.7(3)
C12 C13 Br1 119.6(2)
C51 C52 C47 121.6(3)
C13 C12 C11 118.4(3)
C56 C55 N4 129.0(3)
C56 C55 C60 121.2(4)
N4 C55 C60 109.7(3)
C5 C4 C3 120.4(4)
C36 C37 C32 120.7(3)
O1 C7 C8 117.2(3)
O1 C7 C1 120.1(3)
C8 C7 C1 122.4(3)
C8 C9 C10 113.3(2)
C8 C9 N2 102.8(2)
C10 C9 N2 112.1(2)
C19 C18 C17 118.5(3)
C69 C74 C73 120.5(4)
C4 C5 C6 119.7(4)
C49 C48 C47 121.0(3)
C35 C34 C33 120.4(3)
C57 C56 C55 116.6(4)
N3 C46 C47 111.9(3)
N3 C46 C45 103.2(2)
C47 C46 C45 114.3(2)
C32 C33 C34 121.2(3)
C43 C38 C39 119.2(3)
C43 C38 C44 118.9(3)
C39 C38 C44 121.9(3)
C4 C3 C2 119.4(4)
C48 C49 C50 119.1(3)
C34 C35 C36 119.4(3)
C10 C15 C14 121.7(3)
C73 C72 C71 120.7(4)
C37 C36 C35 120.4(3)
C57 C58 C59 119.7(4)
C25 C26 C27 119.8(4)
C42 C41 C40 120.9(4)
C18 C19 C20 121.0(4)
C16 N2 C9 111.4(2)
C17 C22 C21 122.3(3)
C17 C22 N1 109.0(3)
C21 C22 N1 128.8(3)
C13 C14 C15 119.0(3)
C48 C47 C52 117.7(3)
C48 C47 C46 120.3(3)
C52 C47 C46 122.0(3)
C72 C71 C70 119.9(4)
N1 C23 C24 113.3(3)
C1 C2 C3 121.0(4)
O3 C44 C38 120.9(3)
O3 C44 C45 118.2(3)
C38 C44 C45 120.9(3)
C72 C73 C74 119.8(4)
C11 C10 C15 117.7(3)
C11 C10 C9 122.0(3)
C15 C10 C9 120.4(3)
C40 C39 C38 120.1(4)
C60 C53 N3 114.9(3)
C60 C53 C54 101.7(3)
N3 C53 C54 112.3(3)
C60 C53 C68 115.7(3)
N3 C53 C68 104.2(2)
C54 C53 C68 108.2(3)
C51 C50 C49 121.5(3)
C51 C50 Br2 118.8(3)
C49 C50 Br2 119.7(3)
C19 C20 C21 120.7(4)
C88 C89 C84 120.9(3)
C85 C84 C89 118.8(3)
C85 C84 C83 119.5(3)
C89 C84 C83 121.6(3)
C86 C87 C88 121.4(3)
C86 C87 Br3 119.1(3)
C88 C87 Br3 119.4(2)
C84 C85 C86 121.1(3)
C87 C88 C89 118.8(3)
C87 C86 C85 118.8(3)
C10 C11 C12 121.5(3)
C63 C62 C67 118.5(3)
C63 C62 C61 123.6(3)
C67 C62 C61 117.9(3)
C29 C28 C27 119.1(4)
C66 C65 C64 120.2(4)
C56 C57 C58 123.2(4)
C66 C67 C62 120.4(4)
C28 C29 C24 121.7(4)
C38 C43 C42 119.3(4)
C41 C42 C43 120.7(4)
C67 C66 C65 119.9(4)
C62 C63 C64 122.1(4)
C101 C102 C103 120.4(4)
C92 C93 C94 120.0(4)
C63 C64 C65 118.9(4)
N4 C61 C62 114.1(3)
C79 C78 C77 119.2(4)
C26 C27 C28 120.5(4)

loop_
_geom_bond_atom_site_label_1
_geom_bond_atom_site_label_2
_geom_bond_distance
C104 O6 1.210(4)
C104 N6 1.363(4)
C104 C90 1.557(4)
N6 C96 1.417(4)
N6 C97 1.457(4)
C80 C75 1.372(5)
C80 C79 1.383(6)
C83 N5 1.459(4)
C83 C82 1.522(4)
C83 C84 1.517(4)
C76 C75 1.383(5)
C76 C77 1.382(5)
C91 C92 1.371(4)
C91 C96 1.384(4)
C91 C90 1.497(4)
C106 C111 1.383(4)
C106 C107 1.381(4)
C106 C105 1.474(4)
C99 C98 1.374(5)
C99 C100 1.375(5)
C111 C110 1.379(5)
C81 O5 1.219(3)
C81 C82 1.474(4)
C81 C75 1.479(4)
C82 C105 1.333(4)
N5 C90 1.436(4)
C105 C90 1.526(4)
C110 C109 1.357(6)
C92 C93 1.391(5)
C103 C98 1.386(5)
C103 C102 1.386(6)
C107 C108 1.396(5)
C77 C78 1.370(7)
C79 C78 1.365(7)
C97 C98 1.496(5)
C94 C95 1.355(6)
C94 C93 1.372(6)
C96 C95 1.371(5)
C100 C101 1.356(6)
C101 C102 1.348(7)
C108 C109 1.364(6)
Br1 C13 1.899(3)
C1 C2 1.386(5)
C1 C6 1.365(5)
C1 C7 1.487(4)
N1 C30 1.360(4)
N1 C22 1.418(4)
N1 C23 1.457(4)
N4 C54 1.363(4)
N4 C55 1.408(4)
N4 C61 1.455(4)
C25 C26 1.375(5)
C25 C24 1.375(5)
O2 C30 1.209(4)
C40 C39 1.376(5)
C40 C41 1.364(7)
C32 C33 1.383(4)
C32 C37 1.384(4)
C32 C31 1.478(4)
O1 C7 1.217(4)
O4 C54 1.215(4)
N3 C46 1.463(4)
N3 C53 1.459(4)
C45 C68 1.325(4)
C45 C44 1.490(5)
C45 C46 1.519(4)
C21 C22 1.365(5)
C21 C20 1.375(6)
O3 C44 1.206(4)
C70 C69 1.381(5)
C70 C71 1.391(5)
C68 C69 1.485(4)
C68 C53 1.540(4)
C8 C31 1.337(4)
C8 C7 1.496(4)
C8 C9 1.498(4)
C31 C16 1.533(4)
C54 C53 1.538(4)
C24 C29 1.365(5)
C24 C23 1.499(5)
C6 C5 1.378(5)
C17 C22 1.377(5)
C17 C16 1.509(4)
C17 C18 1.381(4)
C30 C16 1.556(4)
C60 C59 1.363(5)
C60 C55 1.390(5)
C60 C53 1.512(5)
C59 C58 1.381(6)
C16 N2 1.454(4)
C69 C74 1.372(5)
C51 C50 1.364(5)
C51 C52 1.373(5)
C13 C14 1.358(5)
C13 C12 1.367(5)
C52 C47 1.372(5)
C12 C11 1.381(4)
C55 C56 1.379(5)
C4 C5 1.381(6)
C4 C3 1.361(6)
C37 C36 1.384(5)
C9 C10 1.509(4)
C9 N2 1.456(4)
C18 C19 1.378(5)
C74 C73 1.396(5)
C48 C49 1.376(5)
C48 C47 1.399(5)
C34 C35 1.364(5)
C34 C33 1.379(5)
C56 C57 1.377(6)
C46 C47 1.507(4)
C38 C43 1.397(5)
C38 C39 1.372(5)
C38 C44 1.477(5)
C3 C2 1.379(6)
C49 C50 1.359(5)
C35 C36 1.373(5)
C15 C10 1.373(5)
C15 C14 1.376(5)
C72 C73 1.353(6)
C72 C71 1.367(6)
C58 C57 1.347(6)
C26 C27 1.376(6)
C41 C42 1.341(8)
C19 C20 1.377(6)
C10 C11 1.385(4)
C50 Br2 1.892(3)
Br3 C87 1.893(3)
C89 C88 1.381(4)
C89 C84 1.374(4)
C84 C85 1.370(4)
C87 C86 1.357(4)
C87 C88 1.376(5)
C85 C86 1.388(5)
C62 C63 1.363(5)
C62 C67 1.376(5)
C62 C61 1.510(5)
C28 C29 1.383(6)
C28 C27 1.351(6)
C65 C66 1.367(7)
C65 C64 1.378(6)
C67 C66 1.384(6)
C43 C42 1.373(6)
C63 C64 1.370(6)

loop_
_cod_changelog_entry_id
_cod_changelog_entry_author
_cod_changelog_entry_date
_cod_changelog_entry_text
1 'Vaitkus, Antanas' 2024-11-15T15:54:46+02:00
;
 Removed the '_chemical_formula_moiety' data item since it had an incorrect
 value that was identical to the value of the '_chemical_formula_weight' data
 item.
;
